data_2218778
loop_
_publ_author_name
'Zhang, Zhong'
'Zhao, Yao'
'Geng, Zhi-Rong'
'Wang, Zhi-Lin'

_publ_section_title
Dichloridobis[2-(2-chloroethyl)-1,2,3,4-tetrahydropyrazino[1,2-<i>a</i>]benzimidazole-\k<i>N</i>]cobalt(II)
_journal_coeditor_code OM2235
_journal_issue 7
_journal_name_full 'Acta Crystallographica Section E'
_journal_page_first m942
_journal_page_last m943
_journal_paper_doi 10.1107/S1600536808018011
_journal_volume 64
_journal_year 2008
_chemical_formula_iupac '[Co Cl2 (C12 H14 Cl N3)2]'
_chemical_formula_moiety 'C24 H28 Cl4 Co N6'
_chemical_formula_sum 'C24 H28 Cl4 Co N6'
_chemical_formula_weight 601.25
_chemical_name_systematic
;
dichloridobis[2-(2-chloroethyl)-1,2,3,4-
tetrahydropyrazino[1,2-<i>a</i>]benzimidazole-\k<i>N</i>]cobalt(II)
;
_space_group_IT_number 92
_symmetry_cell_setting tetragonal
_symmetry_space_group_name_Hall 'P 4abw 2nw'
_symmetry_space_group_name_H-M 'P 41 21 2'
_atom_sites_solution_hydrogens geom
_atom_sites_solution_primary direct
_atom_sites_solution_secondary difmap
_audit_creation_method SHELXL-97
_cell_angle_alpha 90.00
_cell_angle_beta 90.00
_cell_angle_gamma 90.00
_cell_formula_units_Z 4
_cell_length_a 9.5706(8)
_cell_length_b 9.5706(8)
_cell_length_c 29.911(4)
_cell_measurement_reflns_used 835
_cell_measurement_temperature 293(2)
_cell_measurement_theta_max 16.91
_cell_measurement_theta_min 2.53
_cell_volume 2739.7(5)
_computing_cell_refinement 'SAINT (Bruker, 2000)'
_computing_data_collection 'SMART (Bruker, 2000)'
_computing_data_reduction 'SAINT (Bruker, 2000)'
_computing_molecular_graphics 'DIAMOND (Brandenburg, 1998) and ORTEP-3 (Farrugia, 1997)'
_computing_publication_material 'SHELXTL (Sheldrick, 2008)'
_computing_structure_refinement 'SHELXTL (Sheldrick, 2008)'
_computing_structure_solution 'SHELXTL (Sheldrick, 2008)'
_diffrn_ambient_temperature 293(2)
_diffrn_measured_fraction_theta_full 0.999
_diffrn_measured_fraction_theta_max 0.999
_diffrn_measurement_device_type 'Bruker SMART APEX CCD area-detector'
_diffrn_measurement_method '\f and \w'
_diffrn_radiation_monochromator graphite
_diffrn_radiation_source 'sealed tube'
_diffrn_radiation_type MoK\a
_diffrn_radiation_wavelength 0.71073
_diffrn_reflns_av_R_equivalents 0.0611
_diffrn_reflns_av_sigmaI/netI 0.0636
_diffrn_reflns_limit_h_max 7
_diffrn_reflns_limit_h_min -11
_diffrn_reflns_limit_k_max 11
_diffrn_reflns_limit_k_min -11
_diffrn_reflns_limit_l_max 35
_diffrn_reflns_limit_l_min -36
_diffrn_reflns_number 14573
_diffrn_reflns_theta_full 25.99
_diffrn_reflns_theta_max 25.99
_diffrn_reflns_theta_min 2.23
_exptl_absorpt_coefficient_mu 1.041
_exptl_absorpt_correction_T_max 0.829
_exptl_absorpt_correction_T_min 0.763
_exptl_absorpt_correction_type multi-scan
_exptl_absorpt_process_details '(SADABS; Bruker, 2000)'
_exptl_crystal_colour blue
_exptl_crystal_density_diffrn 1.458
_exptl_crystal_density_method 'not measured'
_exptl_crystal_description prism
_exptl_crystal_F_000 1236
_exptl_crystal_size_max 0.32
_exptl_crystal_size_mid 0.21
_exptl_crystal_size_min 0.18
_refine_diff_density_max 0.537
_refine_diff_density_min -0.798
_refine_ls_abs_structure_details 'Flack (1983), 1274 Friedel pairs'
_refine_ls_abs_structure_Flack 0.07(5)
_refine_ls_extinction_method none
_refine_ls_goodness_of_fit_ref 1.011
_refine_ls_hydrogen_treatment constr
_refine_ls_matrix_type full
_refine_ls_number_parameters 169
_refine_ls_number_reflns 2703
_refine_ls_number_restraints 2
_refine_ls_restrained_S_all 1.011
_refine_ls_R_factor_all 0.0727
_refine_ls_R_factor_gt 0.0551
_refine_ls_shift/su_max 0.000
_refine_ls_shift/su_mean 0.000
_refine_ls_structure_factor_coef Fsqd
_refine_ls_weighting_details 'calc w=1/[\s^2^(Fo^2^)+(0.0877P)^2^+1.82P] where P=(Fo^2^+2Fc^2^)/3'
_refine_ls_weighting_scheme calc
_refine_ls_wR_factor_gt 0.1251
_refine_ls_wR_factor_ref 0.1305
_reflns_number_gt 2219
_reflns_number_total 2703
_reflns_threshold_expression I>2\s(I)
_cod_data_source_file om2235.cif
_cod_data_source_block I
_cod_database_code 2218778
_cod_database_fobs_code 2218778

loop_
_symmetry_equiv_pos_as_xyz
'x, y, z'
'-x, -y, z+1/2'
'-y+1/2, x+1/2, z+1/4'
'y+1/2, -x+1/2, z+3/4'
'-x+1/2, y+1/2, -z+1/4'
'x+1/2, -y+1/2, -z+3/4'
'y, x, -z'
'-y, -x, -z+1/2'

loop_
_atom_site_type_symbol
_atom_site_label
_atom_site_fract_x
_atom_site_fract_y
_atom_site_fract_z
_atom_site_U_iso_or_equiv
_atom_site_adp_type
_atom_site_calc_flag
_atom_site_refinement_flags
_atom_site_occupancy
_atom_site_disorder_assembly
_atom_site_disorder_group
Co Co1 0.99857(7) 0.99857(7) 0.0000 0.0305(2) Uani d S 1 . .
C C1 0.7722(5) 0.8869(5) 0.07778(15) 0.0312(10) Uani d . 1 . .
H H1A 0.7825 0.7909 0.0679 0.037 Uiso calc R 1 . .
H H1B 0.8635 0.9211 0.0866 0.037 Uiso calc R 1 . .
C C2 0.7177(5) 0.9724(5) 0.04111(16) 0.0327(11) Uani d . 1 . .
C C3 0.6905(5) 1.0950(5) -0.01903(17) 0.0336(11) Uani d . 1 . .
C C4 0.7080(5) 1.1677(5) -0.05859(18) 0.0332(11) Uani d . 1 . .
H H4 0.7945 1.1750 -0.0726 0.040 Uiso calc R 1 . .
C C5 0.5873(5) 1.2300(5) -0.07639(16) 0.0339(11) Uani d . 1 . .
H H5 0.5940 1.2775 -0.1034 0.041 Uiso calc R 1 . .
C C6 0.4595(6) 1.2234(5) -0.05550(17) 0.0368(12) Uani d . 1 . .
H H6 0.3826 1.2693 -0.0675 0.044 Uiso calc R 1 . .
C C7 0.4469(5) 1.1478(5) -0.01639(16) 0.0317(11) Uani d . 1 . .
H H7 0.3604 1.1398 -0.0024 0.038 Uiso calc R 1 . .
C C8 0.5617(5) 1.0847(5) 0.00170(18) 0.0335(11) Uani d . 1 . .
C C9 0.4822(5) 0.9696(5) 0.07306(16) 0.0325(11) Uani d . 1 . .
H H9A 0.3964 0.9399 0.0587 0.039 Uiso calc R 1 . .
H H9B 0.4612 1.0496 0.0918 0.039 Uiso calc R 1 . .
C C10 0.5382(5) 0.8555(5) 0.10051(16) 0.0354(12) Uani d . 1 . .
H H10A 0.4780 0.8397 0.1261 0.042 Uiso calc R 1 . .
H H10B 0.5418 0.7701 0.0831 0.042 Uiso calc R 1 . .
C C11 0.7325(6) 0.8092(5) 0.15130(16) 0.0348(11) Uani d D 1 . .
H H11A 0.7724 0.7247 0.1387 0.042 Uiso calc PR 0.520(13) A 1
H H11B 0.6558 0.7816 0.1706 0.042 Uiso calc PR 0.520(13) A 1
H H11C 0.8335 0.8174 0.1515 0.042 Uiso d PR 0.480(13) A 2
H H11D 0.7095 0.7120 0.1458 0.042 Uiso d PR 0.480(13) A 2
C C12A 0.8428(10) 0.8809(9) 0.1796(3) 0.033(3) Uani d PD 0.520(13) A 1
H H12A 0.9132 0.9212 0.1601 0.039 Uiso calc PR 0.520(13) A 1
H H12B 0.8883 0.8121 0.1984 0.039 Uiso calc PR 0.520(13) A 1
C C12B 0.6908(11) 0.8567(10) 0.1978(3) 0.034(3) Uani d PD 0.480(13) A 2
H H12C 0.7154 0.7845 0.2192 0.040 Uiso calc PR 0.480(13) A 2
H H12D 0.5903 0.8691 0.1988 0.040 Uiso calc PR 0.480(13) A 2
N N1 0.6779(4) 0.8924(5) 0.11560(13) 0.0345(9) Uani d . 1 A .
N N2 0.7894(4) 1.0231(4) 0.00683(13) 0.0341(9) Uani d . 1 . .
N N3 0.5833(4) 1.0082(5) 0.03979(13) 0.0359(9) Uani d . 1 . .
Cl Cl1 0.77153(12) 1.01254(13) 0.21326(4) 0.0341(3) Uani d D 1 . .
Cl Cl2 1.10525(13) 1.08043(13) 0.06139(4) 0.0345(3) Uani d . 1 . .

loop_
_atom_site_aniso_label
_atom_site_aniso_U_11
_atom_site_aniso_U_22
_atom_site_aniso_U_33
_atom_site_aniso_U_12
_atom_site_aniso_U_13
_atom_site_aniso_U_23
Co1 0.0302(3) 0.0302(3) 0.0311(4) -0.0010(4) 0.0031(3) -0.0031(3)
C1 0.033(3) 0.030(2) 0.030(2) -0.004(2) -0.003(2) 0.001(2)
C2 0.036(3) 0.032(3) 0.031(2) 0.003(2) 0.012(2) 0.005(2)
C3 0.035(3) 0.028(3) 0.038(3) 0.000(2) -0.009(2) -0.007(2)
C4 0.029(3) 0.032(3) 0.039(3) 0.001(2) -0.005(2) 0.007(2)
C5 0.036(3) 0.028(3) 0.037(3) -0.006(2) -0.002(2) 0.017(2)
C6 0.038(3) 0.032(3) 0.040(3) 0.005(2) -0.002(2) -0.003(2)
C7 0.032(3) 0.032(3) 0.031(2) 0.005(2) 0.000(2) -0.0074(19)
C8 0.031(3) 0.035(3) 0.035(2) 0.005(2) -0.009(2) -0.007(2)
C9 0.031(3) 0.035(3) 0.031(2) -0.005(2) 0.002(2) 0.0002(19)
C10 0.036(3) 0.041(3) 0.029(2) 0.001(2) 0.003(2) 0.016(2)
C11 0.040(3) 0.036(3) 0.029(3) 0.002(2) -0.002(2) -0.003(2)
C12A 0.036(5) 0.031(5) 0.031(5) 0.000(4) -0.002(4) 0.007(4)
C12B 0.032(6) 0.032(6) 0.036(6) 0.001(4) -0.003(4) 0.002(4)
N1 0.039(2) 0.035(2) 0.030(2) 0.0055(19) 0.0004(18) 0.0035(18)
N2 0.035(2) 0.037(2) 0.0303(19) 0.0010(18) -0.0003(17) -0.0028(17)
N3 0.036(2) 0.035(2) 0.037(2) -0.0003(19) 0.0060(18) 0.005(2)
Cl1 0.0330(6) 0.0355(6) 0.0339(6) -0.0082(5) -0.0012(5) -0.0007(5)
Cl2 0.0367(7) 0.0333(7) 0.0336(6) -0.0011(5) -0.0071(5) -0.0038(5)

loop_
_atom_type_symbol
_atom_type_description
_atom_type_scat_dispersion_real
_atom_type_scat_dispersion_imag
_atom_type_scat_source
C C 0.0033 0.0016 'International Tables Vol C Tables 4.2.6.8 and 6.1.1.4'
H H 0.0000 0.0000 'International Tables Vol C Tables 4.2.6.8 and 6.1.1.4'
N N 0.0061 0.0033 'International Tables Vol C Tables 4.2.6.8 and 6.1.1.4'
Cl Cl 0.1484 0.1585 'International Tables Vol C Tables 4.2.6.8 and 6.1.1.4'
Co Co 0.3494 0.9721 'International Tables Vol C Tables 4.2.6.8 and 6.1.1.4'

loop_
_geom_angle_atom_site_label_1
_geom_angle_atom_site_label_2
_geom_angle_atom_site_label_3
_geom_angle_site_symmetry_1
_geom_angle_site_symmetry_3
_geom_angle
_geom_angle_publ_flag
N2 Co1 N2 7 . 103.8(2) yes
N2 Co1 Cl2 7 . 112.03(12) ?
N2 Co1 Cl2 . . 109.08(12) yes
N2 Co1 Cl2 7 7 109.08(12) ?
N2 Co1 Cl2 . 7 112.03(12) ?
Cl2 Co1 Cl2 . 7 110.64(7) yes
N1 C1 C2 . . 110.0(4) ?
N1 C1 H1A . . 109.7 ?
C2 C1 H1A . . 109.7 ?
N1 C1 H1B . . 109.7 ?
C2 C1 H1B . . 109.7 ?
H1A C1 H1B . . 108.2 ?
N2 C2 N3 . . 112.5(4) ?
N2 C2 C1 . . 126.8(5) ?
N3 C2 C1 . . 120.6(4) ?
C4 C3 C8 . . 121.8(5) ?
C4 C3 N2 . . 129.6(5) ?
C8 C3 N2 . . 108.6(4) ?
C3 C4 C5 . . 116.0(5) ?
C3 C4 H4 . . 122.0 ?
C5 C4 H4 . . 122.0 ?
C6 C5 C4 . . 122.7(4) ?
C6 C5 H5 . . 118.7 ?
C4 C5 H5 . . 118.7 ?
C5 C6 C7 . . 119.2(5) ?
C5 C6 H6 . . 120.4 ?
C7 C6 H6 . . 120.4 ?
C8 C7 C6 . . 119.8(5) ?
C8 C7 H7 . . 120.1 ?
C6 C7 H7 . . 120.1 ?
C7 C8 N3 . . 133.4(5) ?
C7 C8 C3 . . 120.5(5) ?
N3 C8 C3 . . 106.1(4) ?
N3 C9 C10 . . 109.4(4) ?
N3 C9 H9A . . 109.8 ?
C10 C9 H9A . . 109.8 ?
N3 C9 H9B . . 109.8 ?
C10 C9 H9B . . 109.8 ?
H9A C9 H9B . . 108.2 ?
N1 C10 C9 . . 109.2(4) ?
N1 C10 H10A . . 109.8 ?
C9 C10 H10A . . 109.8 ?
N1 C10 H10B . . 109.8 ?
C9 C10 H10B . . 109.8 ?
H10A C10 H10B . . 108.3 ?
N1 C11 C12A . . 114.8(5) ?
N1 C11 C12B . . 114.9(5) ?
N1 C11 H11A . . 108.6 ?
C12A C11 H11A . . 108.6 ?
N1 C11 H11B . . 108.6 ?
C12A C11 H11B . . 108.6 ?
H11A C11 H11B . . 107.6 ?
N1 C11 H11C . . 109.0 ?
C12B C11 H11C . . 103.4 ?
N1 C11 H11D . . 109.0 ?
C12B C11 H11D . . 112.5 ?
H11C C11 H11D . . 107.8 ?
C11 C12A Cl1 . . 112.0(6) ?
C11 C12A H12A . . 109.2 ?
Cl1 C12A H12A . . 109.2 ?
C11 C12A H12B . . 109.2 ?
Cl1 C12A H12B . . 109.2 ?
H12A C12A H12B . . 107.9 ?
C11 C12B Cl1 . . 112.5(6) ?
C11 C12B H12C . . 109.1 ?
Cl1 C12B H12C . . 109.1 ?
C11 C12B H12D . . 109.1 ?
Cl1 C12B H12D . . 109.1 ?
H12C C12B H12D . . 107.8 ?
C11 N1 C1 . . 109.6(4) ?
C11 N1 C10 . . 115.6(4) ?
C1 N1 C10 . . 108.8(4) ?
C2 N2 C3 . . 104.9(4) ?
C2 N2 Co1 . . 123.2(3) ?
C3 N2 Co1 . . 131.9(3) ?
C2 N3 C8 . . 107.9(4) ?
C2 N3 C9 . . 124.4(4) ?
C8 N3 C9 . . 127.7(4) ?

loop_
_geom_bond_atom_site_label_1
_geom_bond_atom_site_label_2
_geom_bond_site_symmetry_2
_geom_bond_distance
_geom_bond_publ_flag
Co1 N2 7 2.026(4) ?
Co1 N2 . 2.026(4) yes
Co1 Cl2 . 2.2423(13) yes
Co1 Cl2 7 2.2423(13) ?
C1 N1 . 1.448(6) ?
C1 C2 . 1.465(6) ?
C1 H1A . 0.9700 ?
C1 H1B . 0.9700 ?
C2 N2 . 1.325(6) ?
C2 N3 . 1.332(6) ?
C3 C4 . 1.383(7) ?
C3 C8 . 1.383(7) ?
C3 N2 . 1.403(6) ?
C4 C5 . 1.405(7) ?
C4 H4 . 0.9300 ?
C5 C6 . 1.374(7) ?
C5 H5 . 0.9300 ?
C6 C7 . 1.381(7) ?
C6 H6 . 0.9300 ?
C7 C8 . 1.366(7) ?
C7 H7 . 0.9300 ?
C8 N3 . 1.370(7) ?
C9 N3 . 1.436(6) ?
C9 C10 . 1.468(6) ?
C9 H9A . 0.9700 ?
C9 H9B . 0.9700 ?
C10 N1 . 1.454(7) ?
C10 H10A . 0.9700 ?
C10 H10B . 0.9700 ?
C11 N1 . 1.431(6) ?
C11 C12A . 1.517(10) ?
C11 C12B . 1.517(10) ?
C11 H11A . 0.9700 ?
C11 H11B . 0.9700 ?
C11 H11C . 0.9700 ?
C11 H11D . 0.9700 ?
C12A Cl1 . 1.752(9) ?
C12A H11C . 1.0395 ?
C12A H12A . 0.9700 ?
C12A H12B . 0.9700 ?
C12B Cl1 . 1.742(9) ?
C12B H12C . 0.9700 ?
C12B H12D . 0.9700 ?

loop_
_geom_hbond_atom_site_label_D
_geom_hbond_atom_site_label_H
_geom_hbond_atom_site_label_A
_geom_hbond_site_symmetry_A
_geom_hbond_distance_DH
_geom_hbond_distance_HA
_geom_hbond_distance_DA
_geom_hbond_angle_DHA
C1 H1A Cl1 5_645 0.97 2.87 3.812(5) 164
C5 H5 Cl2 4_474 0.93 2.79 3.709(5) 171
